data_7047384
loop_
_publ_author_name
'Milocco, Francesca'
'de Vries, Folkert'
'Dall'Anese, Anna'
'Rosar, Vera'
'Zangrando, Ennio'
'Otten, Edwin'
'Milani, Barbara'

_publ_section_title
;
 Palladium alkyl complexes with a formazanate ligand: synthesis, structure
 and reactivity.
;
_journal_issue 41
_journal_name_full 'Dalton transactions (Cambridge, England : 2003)'
_journal_page_first 14445
_journal_page_last 14451
_journal_paper_doi 10.1039/c8dt03130d
_journal_volume 47
_journal_year 2018
_chemical_formula_moiety 'C40 H36 N8 O2 Pd2, C H2 Cl2'
_chemical_formula_sum 'C41 H38 Cl2 N8 O2 Pd2'
_chemical_formula_weight 958.49
_space_group_crystal_system triclinic
_space_group_IT_number 2
_space_group_name_Hall '-P 1'
_space_group_name_H-M_alt 'P -1'
_symmetry_space_group_name_Hall '-P 1'
_symmetry_space_group_name_H-M 'P -1'
_atom_sites_solution_hydrogens mixed
_audit_creation_method SHELXL-2018/1
_audit_update_record
;
2018-04-09 deposited with the CCDC.
2018-08-30 downloaded from the CCDC.
;
_cell_angle_alpha 105.23(3)
_cell_angle_beta 106.50(3)
_cell_angle_gamma 98.54(3)
_cell_formula_units_Z 2
_cell_length_a 9.897(2)
_cell_length_b 12.993(3)
_cell_length_c 16.703(3)
_cell_measurement_reflns_used 4561
_cell_measurement_temperature 100(2)
_cell_measurement_theta_max 27.65
_cell_measurement_theta_min 2.11
_cell_volume 1928.4(9)
_computing_cell_refinement 'XDS (Kabsch, 2010)'
_computing_data_collection 'Elettra XRD1 Data Collection SW'
_computing_data_reduction 'XDS - CCP4'
_computing_molecular_graphics 'Ortep3 for Windows'
_computing_publication_material 'Wingx 2013.03 (Farrugia, 2012)'
_computing_structure_refinement 'SHELXL-2018/1 (Sheldrick, 2018)'
_computing_structure_solution 'Sir2014 (Burla, 2015)'
_diffrn_ambient_temperature 100(2)
_diffrn_measured_fraction_theta_full 0.994
_diffrn_measured_fraction_theta_max 0.989
_diffrn_measurement_device_type 'Dectris Pilatus 2M'
_diffrn_measurement_method 'CCD rotation images, thick slices'
_diffrn_radiation_monochromator Si111
_diffrn_radiation_source 'Elettra Synchrotron, Trieste (Italy)'
_diffrn_radiation_type synchrotron
_diffrn_radiation_wavelength 0.700
_diffrn_reflns_av_R_equivalents 0.0327
_diffrn_reflns_av_unetI/netI 0.0210
_diffrn_reflns_Laue_measured_fraction_full 0.994
_diffrn_reflns_Laue_measured_fraction_max 0.989
_diffrn_reflns_limit_h_max 12
_diffrn_reflns_limit_h_min -13
_diffrn_reflns_limit_k_max 18
_diffrn_reflns_limit_k_min -18
_diffrn_reflns_limit_l_max 23
_diffrn_reflns_limit_l_min -23
_diffrn_reflns_number 58674
_diffrn_reflns_point_group_measured_fraction_full 0.994
_diffrn_reflns_point_group_measured_fraction_max 0.989
_diffrn_reflns_theta_full 24.835
_diffrn_reflns_theta_max 29.536
_diffrn_reflns_theta_min 1.648
_exptl_absorpt_coefficient_mu 1.119
_exptl_absorpt_correction_T_max 0.747
_exptl_absorpt_correction_T_min 0.689
_exptl_absorpt_correction_type empirical
_exptl_absorpt_process_details sadabs
_exptl_crystal_colour blue
_exptl_crystal_density_diffrn 1.651
_exptl_crystal_description block
_exptl_crystal_F_000 964
_exptl_crystal_size_max 0.28
_exptl_crystal_size_mid 0.25
_exptl_crystal_size_min 0.23
_refine_diff_density_max 2.769
_refine_diff_density_min -2.445
_refine_diff_density_rms 0.161
_refine_ls_extinction_coef 0.0194(7)
_refine_ls_extinction_expression Fc^*^=kFc[1+0.001xFc^2^\l^3^/sin(2\q)]^-1/4^
_refine_ls_extinction_method 'SHELXL-2018/1 (Sheldrick 2018)'
_refine_ls_goodness_of_fit_ref 1.060
_refine_ls_hydrogen_treatment mixed
_refine_ls_matrix_type full
_refine_ls_number_parameters 505
_refine_ls_number_reflns 11162
_refine_ls_number_restraints 0
_refine_ls_restrained_S_all 1.060
_refine_ls_R_factor_all 0.0376
_refine_ls_R_factor_gt 0.0368
_refine_ls_shift/su_max 0.001
_refine_ls_shift/su_mean 0.000
_refine_ls_structure_factor_coef Fsqd
_refine_ls_weighting_details 'w=1/[\s^2^(Fo^2^)+(0.0522P)^2^+5.2537P] where P=(Fo^2^+2Fc^2^)/3'
_refine_ls_weighting_scheme calc
_refine_ls_wR_factor_gt 0.1026
_refine_ls_wR_factor_ref 0.1031
_reflns_Friedel_coverage 0.000
_reflns_number_gt 10833
_reflns_number_total 11162
_reflns_threshold_expression 'I > 2\s(I)'
_cod_data_source_file c8dt03130d2.cif
_cod_data_source_block shelx_CCDC1
_cod_depositor_comments 'Adding full bibliography for 7047382--7047384.cif.'
_cod_original_cell_volume 1928.5(8)
_cod_database_code 7047384
_shelx_shelxl_version_number 2018/1
_shelx_space_group_comment
;
The symmetry employed for this shelxl refinement is uniquely defined
by the following loop, which should always be used as a source of
symmetry information in preference to the above space-group names.
They are only intended as comments.
;

loop_
_space_group_symop_operation_xyz
'x, y, z'
'-x, -y, -z'

loop_
_atom_site_label
_atom_site_type_symbol
_atom_site_fract_x
_atom_site_fract_y
_atom_site_fract_z
_atom_site_U_iso_or_equiv
_atom_site_adp_type
_atom_site_occupancy
_atom_site_site_symmetry_order
_atom_site_calc_flag
_atom_site_refinement_flags_posn
_atom_site_refinement_flags_adp
Pd1A Pd 0.81298(2) 0.39851(2) 0.52881(2) 0.01326(6) Uani 1 1 d . .
N1A N 0.7900(2) 0.24179(16) 0.52374(13) 0.0155(4) Uani 1 1 d . .
N2A N 0.7913(2) 0.41799(17) 0.64645(13) 0.0150(4) Uani 1 1 d . .
N3A N 0.8711(2) 0.37925(17) 0.70219(13) 0.0161(4) Uani 1 1 d . .
N4A N 0.8576(2) 0.21501(17) 0.59067(14) 0.0169(4) Uani 1 1 d . .
O1A O 0.8498(2) 0.38526(14) 0.41332(11) 0.0151(3) Uani 1 1 d . .
H1A H 0.925(5) 0.390(3) 0.424(3) 0.023 Uiso 1 1 d . U
C1A C 0.7040(3) 0.15039(19) 0.44754(16) 0.0171(4) Uani 1 1 d . .
C2A C 0.6632(4) 0.0467(2) 0.45511(19) 0.0288(6) Uani 1 1 d . .
H2A H 0.692272 0.036095 0.509805 0.035 Uiso 1 1 calc R U
C3A C 0.5787(4) -0.0405(2) 0.3800(2) 0.0349(7) Uani 1 1 d . .
H3A H 0.551285 -0.109682 0.384722 0.042 Uiso 1 1 calc R U
C4A C 0.5346(4) -0.0255(2) 0.2975(2) 0.0289(6) Uani 1 1 d . .
H4A H 0.477366 -0.084069 0.247603 0.035 Uiso 1 1 calc R U
C5A C 0.5768(3) 0.0775(2) 0.29081(17) 0.0229(5) Uani 1 1 d . .
H5A H 0.548723 0.087654 0.235938 0.027 Uiso 1 1 calc R U
C6A C 0.6606(3) 0.1657(2) 0.36514(17) 0.0197(4) Uani 1 1 d . .
H6A H 0.687752 0.234735 0.360086 0.024 Uiso 1 1 calc R U
C7A C 0.7284(3) 0.50181(19) 0.68272(16) 0.0159(4) Uani 1 1 d . .
C8A C 0.6227(3) 0.5323(2) 0.62420(16) 0.0179(4) Uani 1 1 d . .
H8A H 0.590917 0.494144 0.564119 0.022 Uiso 1 1 calc R U
C9A C 0.5649(3) 0.6191(2) 0.65521(19) 0.0219(5) Uani 1 1 d . .
H9A H 0.496076 0.640017 0.615860 0.026 Uiso 1 1 calc R U
C10A C 0.6097(3) 0.6747(2) 0.74484(19) 0.0241(5) Uani 1 1 d . .
H10A H 0.572272 0.733767 0.765648 0.029 Uiso 1 1 calc R U
C11A C 0.7110(3) 0.6418(2) 0.80382(18) 0.0234(5) Uani 1 1 d . .
H11A H 0.738822 0.677894 0.864065 0.028 Uiso 1 1 calc R U
C12A C 0.7708(3) 0.5556(2) 0.77346(16) 0.0189(4) Uani 1 1 d . .
H12A H 0.838336 0.533940 0.813014 0.023 Uiso 1 1 calc R U
C13A C 0.9181(3) 0.28971(19) 0.67267(16) 0.0163(4) Uani 1 1 d . .
C14A C 1.0287(3) 0.2597(2) 0.73633(16) 0.0173(4) Uani 1 1 d . .
C15A C 1.0853(3) 0.1704(2) 0.70672(18) 0.0227(5) Uani 1 1 d . .
H15A H 1.050694 0.129102 0.647208 0.027 Uiso 1 1 calc R U
C16A C 1.1929(3) 0.1427(2) 0.7654(2) 0.0263(5) Uani 1 1 d . .
H16A H 1.228342 0.082499 0.744605 0.032 Uiso 1 1 calc R U
C17A C 1.2487(3) 0.2035(2) 0.85486(18) 0.0224(5) Uani 1 1 d . .
C18A C 1.1926(3) 0.2929(2) 0.88403(18) 0.0232(5) Uani 1 1 d . .
H18A H 1.227905 0.334282 0.943517 0.028 Uiso 1 1 calc R U
C19A C 1.0848(3) 0.3215(2) 0.82588(17) 0.0211(5) Uani 1 1 d . .
H19A H 1.049903 0.382011 0.846733 0.025 Uiso 1 1 calc R U
C20A C 1.3693(3) 0.1744(3) 0.9171(2) 0.0313(6) Uani 1 1 d . .
H20D H 1.369431 0.098918 0.892321 0.047 Uiso 1 1 calc R U
H20E H 1.354126 0.185232 0.972688 0.047 Uiso 1 1 calc R U
H20F H 1.460852 0.220695 0.925767 0.047 Uiso 1 1 calc R U
Pd1B Pd 0.79263(2) 0.52536(2) 0.39771(2) 0.01297(6) Uani 1 1 d . .
N1B N 0.7180(2) 0.65633(16) 0.39367(13) 0.0150(4) Uani 1 1 d . .
N2B N 0.7279(2) 0.47449(16) 0.26759(13) 0.0146(3) Uani 1 1 d . .
N3B N 0.6335(2) 0.50853(17) 0.21666(13) 0.0156(4) Uani 1 1 d . .
N4B N 0.6229(2) 0.66779(16) 0.32808(13) 0.0157(4) Uani 1 1 d . .
O1B O 0.8533(2) 0.56030(14) 0.53355(11) 0.0158(3) Uani 1 1 d . .
H1B H 0.805(4) 0.592(3) 0.556(3) 0.024 Uiso 1 1 d . U
C1B C 0.7513(3) 0.74273(18) 0.47512(15) 0.0153(4) Uani 1 1 d . .
C2B C 0.6409(3) 0.7773(2) 0.50319(17) 0.0190(4) Uani 1 1 d . .
H2B H 0.544023 0.745313 0.468892 0.023 Uiso 1 1 calc R U
C3B C 0.6780(3) 0.8604(2) 0.58347(18) 0.0234(5) Uani 1 1 d . .
H3B H 0.605208 0.883691 0.603099 0.028 Uiso 1 1 calc R U
C4B C 0.8228(3) 0.9089(2) 0.63450(17) 0.0248(5) Uani 1 1 d . .
H4B H 0.846564 0.965482 0.687341 0.030 Uiso 1 1 calc R U
C5B C 0.9317(3) 0.8726(2) 0.60642(18) 0.0246(5) Uani 1 1 d . .
H5B H 1.028601 0.904362 0.640805 0.030 Uiso 1 1 calc R U
C6B C 0.8962(3) 0.7890(2) 0.52716(17) 0.0199(4) Uani 1 1 d . .
H6B H 0.969203 0.763972 0.508810 0.024 Uiso 1 1 calc R U
C7B C 0.7593(3) 0.37577(19) 0.22221(15) 0.0155(4) Uani 1 1 d . .
C8B C 0.6511(3) 0.2962(2) 0.14994(16) 0.0192(4) Uani 1 1 d . .
H8B H 0.560619 0.309636 0.127303 0.023 Uiso 1 1 calc R U
C9B C 0.6801(3) 0.1968(2) 0.11221(18) 0.0235(5) Uani 1 1 d . .
H9B H 0.608453 0.143465 0.064216 0.028 Uiso 1 1 calc R U
C10B C 0.8156(3) 0.1763(2) 0.14571(18) 0.0238(5) Uani 1 1 d . .
H10B H 0.833318 0.108696 0.121513 0.029 Uiso 1 1 calc R U
C11B C 0.9243(3) 0.2574(2) 0.21545(17) 0.0206(5) Uani 1 1 d . .
H11B H 1.015714 0.244742 0.236852 0.025 Uiso 1 1 calc R U
C12B C 0.8969(3) 0.3576(2) 0.25340(16) 0.0169(4) Uani 1 1 d . .
H12B H 0.970264 0.412149 0.299448 0.020 Uiso 1 1 calc R U
C13B C 0.5806(3) 0.59502(19) 0.24605(15) 0.0158(4) Uani 1 1 d . .
C14B C 0.4621(3) 0.61456(19) 0.17877(15) 0.0159(4) Uani 1 1 d . .
C15B C 0.4284(3) 0.5604(2) 0.08896(16) 0.0196(4) Uani 1 1 d . .
H15B H 0.484682 0.514232 0.070547 0.023 Uiso 1 1 calc R U
C16B C 0.3114(3) 0.5747(2) 0.02660(16) 0.0204(5) Uani 1 1 d . .
H16B H 0.291437 0.538372 -0.032951 0.025 Uiso 1 1 calc R U
C17B C 0.2237(3) 0.6424(2) 0.05185(17) 0.0189(4) Uani 1 1 d . .
C18B C 0.2592(3) 0.6980(2) 0.14165(17) 0.0189(4) Uani 1 1 d . .
H18B H 0.203701 0.744909 0.160028 0.023 Uiso 1 1 calc R U
C19B C 0.3764(3) 0.68431(19) 0.20395(16) 0.0169(4) Uani 1 1 d . .
H19B H 0.397984 0.722229 0.263379 0.020 Uiso 1 1 calc R U
C20B C 0.0914(3) 0.6516(3) -0.01555(19) 0.0259(5) Uani 1 1 d . .
H20A H 0.107385 0.640871 -0.070934 0.039 Uiso 1 1 calc R U
H20B H 0.074100 0.723219 0.004069 0.039 Uiso 1 1 calc R U
H20C H 0.008682 0.596623 -0.022696 0.039 Uiso 1 1 calc R U
Cl1 Cl 0.96638(13) 0.05678(9) 0.88456(8) 0.0545(3) Uani 1 1 d . .
Cl2 Cl 0.71686(15) -0.03519(17) 0.92436(8) 0.0833(5) Uani 1 1 d . .
C40 C 0.8480(7) -0.0613(4) 0.8758(4) 0.0702(16) Uani 1 1 d . .
H40A H 0.903418 -0.105899 0.903469 0.084 Uiso 1 1 calc R U
H40B H 0.799748 -0.103360 0.813939 0.084 Uiso 1 1 calc R U

loop_
_atom_site_aniso_label
_atom_site_aniso_U_11
_atom_site_aniso_U_22
_atom_site_aniso_U_33
_atom_site_aniso_U_23
_atom_site_aniso_U_13
_atom_site_aniso_U_12
Pd1A 0.01515(9) 0.01147(9) 0.01196(9) 0.00412(6) 0.00235(6) 0.00351(6)
N1A 0.0172(9) 0.0124(8) 0.0147(9) 0.0042(7) 0.0025(7) 0.0035(7)
N2A 0.0164(9) 0.0151(8) 0.0131(8) 0.0056(7) 0.0030(7) 0.0049(7)
N3A 0.0162(9) 0.0166(9) 0.0155(9) 0.0069(7) 0.0034(7) 0.0048(7)
N4A 0.0176(9) 0.0151(9) 0.0170(9) 0.0065(7) 0.0030(7) 0.0044(7)
O1A 0.0179(8) 0.0138(7) 0.0137(7) 0.0052(6) 0.0045(6) 0.0045(6)
C1A 0.0182(11) 0.0133(10) 0.0167(10) 0.0033(8) 0.0027(8) 0.0038(8)
C2A 0.0399(16) 0.0156(11) 0.0230(13) 0.0086(10) -0.0008(11) 0.0020(10)
C3A 0.0493(19) 0.0142(11) 0.0289(14) 0.0068(10) -0.0011(13) -0.0003(12)
C4A 0.0387(16) 0.0149(11) 0.0226(12) -0.0001(9) 0.0030(11) 0.0014(10)
C5A 0.0291(13) 0.0186(11) 0.0170(11) 0.0031(9) 0.0061(10) 0.0023(9)
C6A 0.0234(12) 0.0161(10) 0.0172(10) 0.0045(8) 0.0051(9) 0.0028(9)
C7A 0.0162(10) 0.0147(9) 0.0166(10) 0.0054(8) 0.0051(8) 0.0037(8)
C8A 0.0158(10) 0.0200(11) 0.0179(10) 0.0076(9) 0.0037(8) 0.0051(8)
C9A 0.0201(11) 0.0220(11) 0.0268(12) 0.0111(10) 0.0079(10) 0.0085(9)
C10A 0.0263(13) 0.0206(11) 0.0295(13) 0.0080(10) 0.0135(11) 0.0102(10)
C11A 0.0272(13) 0.0216(12) 0.0211(12) 0.0041(9) 0.0096(10) 0.0075(10)
C12A 0.0208(11) 0.0195(11) 0.0160(10) 0.0057(8) 0.0054(9) 0.0054(9)
C13A 0.0163(10) 0.0156(10) 0.0155(10) 0.0060(8) 0.0022(8) 0.0039(8)
C14A 0.0173(10) 0.0167(10) 0.0168(10) 0.0069(8) 0.0026(8) 0.0044(8)
C15A 0.0240(12) 0.0206(11) 0.0199(11) 0.0050(9) 0.0019(9) 0.0090(9)
C16A 0.0251(13) 0.0227(12) 0.0266(13) 0.0065(10) 0.0009(10) 0.0106(10)
C17A 0.0204(11) 0.0199(11) 0.0233(12) 0.0104(9) -0.0008(9) 0.0042(9)
C18A 0.0239(12) 0.0224(12) 0.0183(11) 0.0064(9) -0.0002(9) 0.0054(9)
C19A 0.0228(12) 0.0202(11) 0.0178(11) 0.0060(9) 0.0022(9) 0.0065(9)
C20A 0.0269(14) 0.0273(13) 0.0308(14) 0.0107(11) -0.0054(11) 0.0077(11)
Pd1B 0.01480(9) 0.01131(9) 0.01135(9) 0.00365(6) 0.00219(6) 0.00330(6)
N1B 0.0182(9) 0.0125(8) 0.0128(8) 0.0034(7) 0.0028(7) 0.0050(7)
N2B 0.0162(9) 0.0137(8) 0.0127(8) 0.0034(7) 0.0030(7) 0.0047(7)
N3B 0.0167(9) 0.0148(8) 0.0137(8) 0.0046(7) 0.0029(7) 0.0039(7)
N4B 0.0175(9) 0.0139(8) 0.0142(9) 0.0044(7) 0.0030(7) 0.0039(7)
O1B 0.0193(8) 0.0133(7) 0.0135(7) 0.0041(6) 0.0034(6) 0.0044(6)
C1B 0.0201(11) 0.0114(9) 0.0132(9) 0.0041(7) 0.0037(8) 0.0039(8)
C2B 0.0205(11) 0.0172(10) 0.0181(10) 0.0049(8) 0.0055(9) 0.0044(8)
C3B 0.0281(13) 0.0220(12) 0.0204(11) 0.0037(9) 0.0103(10) 0.0083(10)
C4B 0.0338(14) 0.0192(11) 0.0161(11) 0.0010(9) 0.0051(10) 0.0059(10)
C5B 0.0248(13) 0.0192(11) 0.0203(12) 0.0008(9) 0.0000(10) 0.0027(9)
C6B 0.0193(11) 0.0165(10) 0.0197(11) 0.0025(9) 0.0034(9) 0.0039(8)
C7B 0.0187(10) 0.0147(9) 0.0129(9) 0.0041(8) 0.0046(8) 0.0053(8)
C8B 0.0183(11) 0.0194(11) 0.0163(10) 0.0026(8) 0.0026(8) 0.0058(9)
C9B 0.0236(12) 0.0196(11) 0.0199(11) -0.0006(9) 0.0029(9) 0.0049(9)
C10B 0.0284(13) 0.0192(11) 0.0231(12) 0.0033(9) 0.0086(10) 0.0107(10)
C11B 0.0215(11) 0.0226(11) 0.0206(11) 0.0086(9) 0.0074(9) 0.0103(9)
C12B 0.0174(10) 0.0186(10) 0.0142(10) 0.0056(8) 0.0042(8) 0.0049(8)
C13B 0.0181(10) 0.0146(10) 0.0136(9) 0.0048(8) 0.0030(8) 0.0047(8)
C14B 0.0177(10) 0.0150(10) 0.0142(10) 0.0059(8) 0.0033(8) 0.0039(8)
C15B 0.0226(12) 0.0206(11) 0.0157(10) 0.0056(9) 0.0049(9) 0.0096(9)
C16B 0.0234(12) 0.0220(11) 0.0140(10) 0.0051(9) 0.0031(9) 0.0077(9)
C17B 0.0187(11) 0.0192(11) 0.0176(10) 0.0073(9) 0.0028(8) 0.0048(8)
C18B 0.0194(11) 0.0180(10) 0.0187(11) 0.0061(9) 0.0043(9) 0.0070(8)
C19B 0.0190(11) 0.0153(10) 0.0145(10) 0.0040(8) 0.0035(8) 0.0046(8)
C20B 0.0234(13) 0.0318(14) 0.0208(12) 0.0097(10) 0.0018(10) 0.0106(11)
Cl1 0.0558(6) 0.0428(5) 0.0556(6) 0.0116(4) 0.0120(5) 0.0063(4)
Cl2 0.0481(6) 0.1425(15) 0.0399(6) 0.0097(7) 0.0140(5) 0.0039(8)
C40 0.084(4) 0.047(3) 0.076(4) 0.005(2) 0.047(3) -0.006(2)

loop_
_atom_type_symbol
_atom_type_description
_atom_type_scat_dispersion_real
_atom_type_scat_dispersion_imag
_atom_type_scat_source
C C 0.0033 0.0016 'International Tables Vol C Tables 4.2.6.8 and 6.1.1.4'
H H 0.0000 0.0000 'International Tables Vol C Tables 4.2.6.8 and 6.1.1.4'
N N 0.0061 0.0033 'International Tables Vol C Tables 4.2.6.8 and 6.1.1.4'
O O 0.0106 0.0060 'International Tables Vol C Tables 4.2.6.8 and 6.1.1.4'
Pd Pd -0.9988 1.0072 'International Tables Vol C Tables 4.2.6.8 and 6.1.1.4'
Cl Cl 0.1484 0.1585 'International Tables Vol C Tables 4.2.6.8 and 6.1.1.4'

loop_
_geom_angle_atom_site_label_1
_geom_angle_atom_site_label_2
_geom_angle_atom_site_label_3
_geom_angle
N2A Pd1A N1A 82.92(9)
N2A Pd1A O1A 175.91(8)
N1A Pd1A O1A 98.76(8)
N2A Pd1A O1B 99.19(8)
N1A Pd1A O1B 175.35(8)
O1A Pd1A O1B 78.87(8)
N2A Pd1A Pd1B 137.96(6)
N1A Pd1A Pd1B 136.59(6)
O1A Pd1A Pd1B 41.69(5)
O1B Pd1A Pd1B 42.76(5)
N4A N1A C1A 114.3(2)
N4A N1A Pd1A 121.16(16)
C1A N1A Pd1A 124.49(16)
N3A N2A C7A 116.0(2)
N3A N2A Pd1A 120.19(16)
C7A N2A Pd1A 120.66(15)
N2A N3A C13A 120.0(2)
N1A N4A C13A 121.6(2)
Pd1A O1A Pd1B 96.89(8)
Pd1A O1A H1A 104(3)
Pd1B O1A H1A 113(3)
C2A C1A C6A 120.1(2)
C2A C1A N1A 120.5(2)
C6A C1A N1A 119.4(2)
C3A C2A C1A 119.3(3)
C3A C2A H2A 120.4
C1A C2A H2A 120.4
C2A C3A C4A 120.8(3)
C2A C3A H3A 119.6
C4A C3A H3A 119.6
C5A C4A C3A 119.3(3)
C5A C4A H4A 120.4
C3A C4A H4A 120.4
C4A C5A C6A 120.7(3)
C4A C5A H5A 119.6
C6A C5A H5A 119.6
C5A C6A C1A 119.8(2)
C5A C6A H6A 120.1
C1A C6A H6A 120.1
C8A C7A C12A 119.8(2)
C8A C7A N2A 117.7(2)
C12A C7A N2A 122.5(2)
C9A C8A C7A 120.3(2)
C9A C8A H8A 119.8
C7A C8A H8A 119.8
C8A C9A C10A 120.0(2)
C8A C9A H9A 120.0
C10A C9A H9A 120.0
C9A C10A C11A 119.8(2)
C9A C10A H10A 120.1
C11A C10A H10A 120.1
C12A C11A C10A 120.7(2)
C12A C11A H11A 119.7
C10A C11A H11A 119.7
C11A C12A C7A 119.2(2)
C11A C12A H12A 120.4
C7A C12A H12A 120.4
N3A C13A N4A 124.9(2)
N3A C13A C14A 118.5(2)
N4A C13A C14A 115.9(2)
C19A C14A C15A 118.4(2)
C19A C14A C13A 121.8(2)
C15A C14A C13A 119.7(2)
C16A C15A C14A 120.6(3)
C16A C15A H15A 119.7
C14A C15A H15A 119.7
C15A C16A C17A 121.3(3)
C15A C16A H16A 119.3
C17A C16A H16A 119.3
C18A C17A C16A 118.0(2)
C18A C17A C20A 121.6(3)
C16A C17A C20A 120.5(3)
C19A C18A C17A 121.3(2)
C19A C18A H18A 119.3
C17A C18A H18A 119.3
C18A C19A C14A 120.4(2)
C18A C19A H19A 119.8
C14A C19A H19A 119.8
C17A C20A H20D 109.5
C17A C20A H20E 109.5
H20D C20A H20E 109.5
C17A C20A H20F 109.5
H20D C20A H20F 109.5
H20E C20A H20F 109.5
N1B Pd1B N2B 88.87(9)
N1B Pd1B O1A 170.96(8)
N2B Pd1B O1A 96.28(8)
N1B Pd1B O1B 96.26(8)
N2B Pd1B O1B 173.49(8)
O1A Pd1B O1B 78.13(7)
N1B Pd1B Pd1A 130.40(6)
N2B Pd1B Pd1A 131.31(6)
O1A Pd1B Pd1A 41.42(5)
O1B Pd1B Pd1A 42.22(5)
N4B N1B C1B 113.98(19)
N4B N1B Pd1B 127.13(16)
C1B N1B Pd1B 117.95(15)
N3B N2B C7B 113.45(19)
N3B N2B Pd1B 125.52(16)
C7B N2B Pd1B 119.49(15)
N2B N3B C13B 123.5(2)
N1B N4B C13B 121.9(2)
Pd1A O1B Pd1B 95.02(8)
Pd1A O1B H1B 111(3)
Pd1B O1B H1B 115(3)
C6B C1B C2B 120.5(2)
C6B C1B N1B 118.7(2)
C2B C1B N1B 120.8(2)
C1B C2B C3B 118.9(2)
C1B C2B H2B 120.5
C3B C2B H2B 120.5
C4B C3B C2B 120.6(3)
C4B C3B H3B 119.7
C2B C3B H3B 119.7
C5B C4B C3B 119.9(2)
C5B C4B H4B 120.1
C3B C4B H4B 120.1
C6B C5B C4B 120.1(3)
C6B C5B H5B 120.0
C4B C5B H5B 120.0
C5B C6B C1B 119.9(2)
C5B C6B H6B 120.0
C1B C6B H6B 120.0
C12B C7B C8B 120.2(2)
C12B C7B N2B 119.3(2)
C8B C7B N2B 120.4(2)
C9B C8B C7B 119.4(2)
C9B C8B H8B 120.3
C7B C8B H8B 120.3
C8B C9B C10B 120.5(2)
C8B C9B H9B 119.7
C10B C9B H9B 119.7
C11B C10B C9B 119.7(2)
C11B C10B H10B 120.2
C9B C10B H10B 120.2
C10B C11B C12B 120.3(2)
C10B C11B H11B 119.9
C12B C11B H11B 119.9
C11B C12B C7B 119.8(2)
C11B C12B H12B 120.1
C7B C12B H12B 120.1
N3B C13B N4B 128.8(2)
N3B C13B C14B 115.5(2)
N4B C13B C14B 115.6(2)
C19B C14B C15B 118.1(2)
C19B C14B C13B 120.6(2)
C15B C14B C13B 121.3(2)
C16B C15B C14B 120.8(2)
C16B C15B H15B 119.6
C14B C15B H15B 119.6
C15B C16B C17B 121.2(2)
C15B C16B H16B 119.4
C17B C16B H16B 119.4
C16B C17B C18B 117.9(2)
C16B C17B C20B 120.9(2)
C18B C17B C20B 121.2(2)
C19B C18B C17B 121.0(2)
C19B C18B H18B 119.5
C17B C18B H18B 119.5
C18B C19B C14B 121.1(2)
C18B C19B H19B 119.5
C14B C19B H19B 119.5
C17B C20B H20A 109.5
C17B C20B H20B 109.5
H20A C20B H20B 109.5
C17B C20B H20C 109.5
H20A C20B H20C 109.5
H20B C20B H20C 109.5
Cl1 C40 Cl2 113.4(3)
Cl1 C40 H40A 108.9
Cl2 C40 H40A 108.9
Cl1 C40 H40B 108.9
Cl2 C40 H40B 108.9
H40A C40 H40B 107.7

loop_
_geom_bond_atom_site_label_1
_geom_bond_atom_site_label_2
_geom_bond_distance
Pd1A N2A 1.991(2)
Pd1A N1A 1.992(2)
Pd1A O1A 2.0317(18)
Pd1A O1B 2.0567(18)
Pd1A Pd1B 3.0490(8)
N1A N4A 1.291(3)
N1A C1A 1.430(3)
N2A N3A 1.300(3)
N2A C7A 1.418(3)
N3A C13A 1.343(3)
N4A C13A 1.356(3)
O1A Pd1B 2.0428(18)
O1A H1A 0.70(4)
C1A C2A 1.397(4)
C1A C6A 1.397(3)
C2A C3A 1.390(4)
C2A H2A 0.9300
C3A C4A 1.397(4)
C3A H3A 0.9300
C4A C5A 1.384(4)
C4A H4A 0.9300
C5A C6A 1.389(4)
C5A H5A 0.9300
C6A H6A 0.9300
C7A C8A 1.397(3)
C7A C12A 1.399(3)
C8A C9A 1.385(4)
C8A H8A 0.9300
C9A C10A 1.385(4)
C9A H9A 0.9300
C10A C11A 1.395(4)
C10A H10A 0.9300
C11A C12A 1.389(4)
C11A H11A 0.9300
C12A H12A 0.9300
C13A C14A 1.471(3)
C14A C19A 1.398(3)
C14A C15A 1.398(3)
C15A C16A 1.388(4)
C15A H15A 0.9300
C16A C17A 1.394(4)
C16A H16A 0.9300
C17A C18A 1.393(4)
C17A C20A 1.511(4)
C18A C19A 1.392(4)
C18A H18A 0.9300
C19A H19A 0.9300
C20A H20D 0.9600
C20A H20E 0.9600
C20A H20F 0.9600
Pd1B N1B 1.963(2)
Pd1B N2B 1.975(2)
Pd1B O1B 2.0781(18)
N1B N4B 1.285(3)
N1B C1B 1.433(3)
N2B N3B 1.289(3)
N2B C7B 1.435(3)
N3B C13B 1.345(3)
N4B C13B 1.350(3)
O1B H1B 0.78(4)
C1B C6B 1.391(4)
C1B C2B 1.393(3)
C2B C3B 1.393(4)
C2B H2B 0.9300
C3B C4B 1.390(4)
C3B H3B 0.9300
C4B C5B 1.388(4)
C4B H4B 0.9300
C5B C6B 1.386(4)
C5B H5B 0.9300
C6B H6B 0.9300
C7B C12B 1.393(3)
C7B C8B 1.398(3)
C8B C9B 1.391(4)
C8B H8B 0.9300
C9B C10B 1.393(4)
C9B H9B 0.9300
C10B C11B 1.390(4)
C10B H10B 0.9300
C11B C12B 1.392(3)
C11B H11B 0.9300
C12B H12B 0.9300
C13B C14B 1.481(3)
C14B C19B 1.396(3)
C14B C15B 1.396(3)
C15B C16B 1.393(3)
C15B H15B 0.9300
C16B C17B 1.395(4)
C16B H16B 0.9300
C17B C18B 1.397(3)
C17B C20B 1.508(4)
C18B C19B 1.390(3)
C18B H18B 0.9300
C19B H19B 0.9300
C20B H20A 0.9600
C20B H20B 0.9600
C20B H20C 0.9600
Cl1 C40 1.732(5)
Cl2 C40 1.744(6)
C40 H40A 0.9700
C40 H40B 0.9700

loop_
_geom_torsion_atom_site_label_1
_geom_torsion_atom_site_label_2
_geom_torsion_atom_site_label_3
_geom_torsion_atom_site_label_4
_geom_torsion
C7A N2A N3A C13A 170.6(2)
Pd1A N2A N3A C13A -29.4(3)
C1A N1A N4A C13A -165.8(2)
Pd1A N1A N4A C13A 16.1(3)
N4A N1A C1A C2A 18.6(4)
Pd1A N1A C1A C2A -163.4(2)
N4A N1A C1A C6A -161.6(2)
Pd1A N1A C1A C6A 16.4(3)
C6A C1A C2A C3A -0.3(5)
N1A C1A C2A C3A 179.5(3)
C1A C2A C3A C4A 0.0(6)
C2A C3A C4A C5A 0.5(6)
C3A C4A C5A C6A -0.8(5)
C4A C5A C6A C1A 0.6(4)
C2A C1A C6A C5A 0.0(4)
N1A C1A C6A C5A -179.8(2)
N3A N2A C7A C8A -169.2(2)
Pd1A N2A C7A C8A 30.9(3)
N3A N2A C7A C12A 12.4(3)
Pd1A N2A C7A C12A -147.5(2)
C12A C7A C8A C9A 3.2(4)
N2A C7A C8A C9A -175.2(2)
C7A C8A C9A C10A -1.3(4)
C8A C9A C10A C11A -1.1(4)
C9A C10A C11A C12A 1.8(4)
C10A C11A C12A C7A 0.0(4)
C8A C7A C12A C11A -2.5(4)
N2A C7A C12A C11A 175.8(2)
N2A N3A C13A N4A -20.6(4)
N2A N3A C13A C14A 169.2(2)
N1A N4A C13A N3A 28.1(4)
N1A N4A C13A C14A -161.4(2)
N3A C13A C14A C19A 0.3(4)
N4A C13A C14A C19A -170.9(2)
N3A C13A C14A C15A -176.6(2)
N4A C13A C14A C15A 12.3(4)
C19A C14A C15A C16A 1.2(4)
C13A C14A C15A C16A 178.1(3)
C14A C15A C16A C17A -0.8(5)
C15A C16A C17A C18A 0.4(4)
C15A C16A C17A C20A -177.9(3)
C16A C17A C18A C19A -0.4(4)
C20A C17A C18A C19A 177.9(3)
C17A C18A C19A C14A 0.8(4)
C15A C14A C19A C18A -1.2(4)
C13A C14A C19A C18A -178.0(3)
C7B N2B N3B C13B 175.3(2)
Pd1B N2B N3B C13B 9.6(3)
C1B N1B N4B C13B 178.8(2)
Pd1B N1B N4B C13B -12.7(3)
N4B N1B C1B C6B -134.0(2)
Pd1B N1B C1B C6B 56.4(3)
N4B N1B C1B C2B 48.2(3)
Pd1B N1B C1B C2B -121.5(2)
C6B C1B C2B C3B 1.2(4)
N1B C1B C2B C3B 179.0(2)
C1B C2B C3B C4B 0.5(4)
C2B C3B C4B C5B -1.5(4)
C3B C4B C5B C6B 0.7(4)
C4B C5B C6B C1B 1.0(4)
C2B C1B C6B C5B -2.0(4)
N1B C1B C6B C5B -179.8(2)
N3B N2B C7B C12B 149.6(2)
Pd1B N2B C7B C12B -43.7(3)
N3B N2B C7B C8B -33.4(3)
Pd1B N2B C7B C8B 133.3(2)
C12B C7B C8B C9B 3.0(4)
N2B C7B C8B C9B -173.9(2)
C7B C8B C9B C10B -0.2(4)
C8B C9B C10B C11B -2.2(4)
C9B C10B C11B C12B 1.8(4)
C10B C11B C12B C7B 1.0(4)
C8B C7B C12B C11B -3.5(4)
N2B C7B C12B C11B 173.5(2)
N2B N3B C13B N4B 7.6(4)
N2B N3B C13B C14B -174.0(2)
N1B N4B C13B N3B -6.1(4)
N1B N4B C13B C14B 175.5(2)
N3B C13B C14B C19B 165.1(2)
N4B C13B C14B C19B -16.3(3)
N3B C13B C14B C15B -12.0(3)
N4B C13B C14B C15B 166.6(2)
C19B C14B C15B C16B -0.8(4)
C13B C14B C15B C16B 176.3(2)
C14B C15B C16B C17B -0.6(4)
C15B C16B C17B C18B 1.7(4)
C15B C16B C17B C20B -175.9(3)
C16B C17B C18B C19B -1.4(4)
C20B C17B C18B C19B 176.3(3)
C17B C18B C19B C14B 0.0(4)
C15B C14B C19B C18B 1.2(4)
C13B C14B C19B C18B -176.0(2)
